data_4104310
loop_
_publ_author_name
'Kil Sik Min'
'Antonio G. DiPasquale'
'Arnold L. Rheingold'
'Henry S. White'
'Joel S. Miller'

_publ_section_title
;
 Observation of Redox-Induced Electron Transfer and Spin Crossover for
 Dinuclear Cobalt and Iron Complexes with the
 2,5-Di-tert-butyl-3,6-dihydroxy-1,4-benzoquinonate Bridging Ligand
;
_journal_name_full 'Journal of the American Chemical Society'
_journal_page_first 6229
_journal_page_last 6236
_journal_paper_doi 10.1021/ja900909u
_journal_volume 131
_journal_year 2009
_chemical_formula_moiety 'C50 H54 Co2 N8 O4, C H4 O, 2(B F4)'
_chemical_formula_sum 'C51 H58 B2 Co2 F8 N8 O5'
_chemical_formula_weight 1154.53
_chemical_name_systematic
; 
 ? 
;
_space_group_IT_number 14
_symmetry_cell_setting monoclinic
_symmetry_space_group_name_Hall '-P 2ybc'
_symmetry_space_group_name_H-M 'P 1 21/c 1'
_atom_sites_solution_hydrogens geom
_atom_sites_solution_primary direct
_atom_sites_solution_secondary difmap
_audit_creation_method SHELXL-97
_cell_angle_alpha 90.00
_cell_angle_beta 108.4070(10)
_cell_angle_gamma 90.00
_cell_formula_units_Z 4
_cell_length_a 15.3079(12)
_cell_length_b 17.8336(14)
_cell_length_c 20.3259(16)
_cell_measurement_reflns_used 7597
_cell_measurement_temperature 100(2)
_cell_measurement_theta_max 28.17
_cell_measurement_theta_min 2.42
_cell_volume 5265.0(7)
_computing_cell_refinement 'Bruker SMART'
_computing_data_collection 'Bruker SMART'
_computing_data_reduction 'Bruker SAINT'
_computing_molecular_graphics 'Bruker SHELXTL'
_computing_publication_material 'Bruker SHELXTL'
_computing_structure_refinement 'SHELXL-97 (Sheldrick, 1997)'
_computing_structure_solution 'SHELXS-97 (Sheldrick, 1990)'
_diffrn_ambient_temperature 100(2)
_diffrn_measured_fraction_theta_full 0.998
_diffrn_measured_fraction_theta_max 0.935
_diffrn_measurement_device_type 'CCD area detector'
_diffrn_measurement_method 'phi and omega scans'
_diffrn_radiation_monochromator graphite
_diffrn_radiation_source 'fine-focus sealed tube'
_diffrn_radiation_type MoK\a
_diffrn_radiation_wavelength 0.71073
_diffrn_reflns_av_R_equivalents 0.0267
_diffrn_reflns_av_sigmaI/netI 0.0278
_diffrn_reflns_limit_h_max 20
_diffrn_reflns_limit_h_min -20
_diffrn_reflns_limit_k_max 23
_diffrn_reflns_limit_k_min -23
_diffrn_reflns_limit_l_max 27
_diffrn_reflns_limit_l_min -25
_diffrn_reflns_number 44501
_diffrn_reflns_theta_full 25.00
_diffrn_reflns_theta_max 28.31
_diffrn_reflns_theta_min 1.40
_exptl_absorpt_coefficient_mu 0.713
_exptl_absorpt_correction_T_max 0.8145
_exptl_absorpt_correction_T_min 0.7635
_exptl_absorpt_correction_type multi-scan
_exptl_absorpt_process_details sadabs
_exptl_crystal_colour brown
_exptl_crystal_density_diffrn 1.457
_exptl_crystal_density_method 'not measured'
_exptl_crystal_description blocks
_exptl_crystal_F_000 2384
_exptl_crystal_size_max 0.40
_exptl_crystal_size_mid 0.35
_exptl_crystal_size_min 0.30
_refine_diff_density_max 0.988
_refine_diff_density_min -0.605
_refine_diff_density_rms 0.077
_refine_ls_extinction_method none
_refine_ls_goodness_of_fit_ref 1.099
_refine_ls_hydrogen_treatment constr
_refine_ls_matrix_type full
_refine_ls_number_parameters 690
_refine_ls_number_reflns 12252
_refine_ls_number_restraints 0
_refine_ls_restrained_S_all 1.099
_refine_ls_R_factor_all 0.0567
_refine_ls_R_factor_gt 0.0480
_refine_ls_shift/su_max 0.001
_refine_ls_shift/su_mean 0.000
_refine_ls_structure_factor_coef Fsqd
_refine_ls_weighting_details 'calc w=1/[\s^2^(Fo^2^)+(0.0585P)^2^+6.7555P] where P=(Fo^2^+2Fc^2^)/3'
_refine_ls_weighting_scheme calc
_refine_ls_wR_factor_gt 0.1274
_refine_ls_wR_factor_ref 0.1320
_reflns_number_gt 10405
_reflns_number_total 12252
_reflns_threshold_expression >2sigma(I)
_cod_data_source_file ja900909u_si_001.cif
_cod_data_source_block jsm127
_cod_database_code 4104310

loop_
_symmetry_equiv_pos_as_xyz
'x, y, z'
'-x, y+1/2, -z+1/2'
'-x, -y, -z'
'x, -y-1/2, z-1/2'

loop_
_atom_site_label
_atom_site_type_symbol
_atom_site_fract_x
_atom_site_fract_y
_atom_site_fract_z
_atom_site_U_iso_or_equiv
_atom_site_adp_type
_atom_site_occupancy
_atom_site_symmetry_multiplicity
_atom_site_calc_flag
_atom_site_refinement_flags
Co1 Co 0.33618(2) 0.237263(17) 0.209051(16) 0.01641(9) Uani 1 1 d .
Co2 Co 0.76404(2) 0.240256(18) 0.077318(17) 0.01765(9) Uani 1 1 d .
O1 O 0.42092(11) 0.30877(9) 0.18264(9) 0.0189(3) Uani 1 1 d .
O2 O 0.43597(11) 0.16546(9) 0.19474(8) 0.0184(3) Uani 1 1 d .
O3 O 0.65704(11) 0.17048(9) 0.07878(9) 0.0201(3) Uani 1 1 d .
O4 O 0.68648(11) 0.30863(9) 0.11570(9) 0.0193(3) Uani 1 1 d .
O5 O 0.22994(17) 0.50929(14) 0.10485(13) 0.0497(6) Uani 1 1 d .
H5C H 0.2356 0.4814 0.0731 0.060 Uiso 1 1 calc R
N1 N 0.25073(13) 0.15818(11) 0.24085(10) 0.0192(4) Uani 1 1 d .
N2 N 0.24027(13) 0.31290(11) 0.22639(11) 0.0196(4) Uani 1 1 d .
N3 N 0.39906(14) 0.24033(11) 0.31920(11) 0.0206(4) Uani 1 1 d .
N4 N 0.25359(13) 0.19277(11) 0.11247(10) 0.0196(4) Uani 1 1 d .
N5 N 0.83326(14) 0.15816(11) 0.03372(11) 0.0213(4) Uani 1 1 d .
N6 N 0.70279(14) 0.26120(12) -0.03019(11) 0.0210(4) Uani 1 1 d .
N7 N 0.84488(14) 0.18531(12) 0.16981(11) 0.0227(4) Uani 1 1 d .
N8 N 0.88010(14) 0.30301(11) 0.08151(11) 0.0206(4) Uani 1 1 d .
C1 C 0.16537(16) 0.19724(13) 0.24135(13) 0.0220(5) Uani 1 1 d .
H1A H 0.1446 0.1761 0.2789 0.026 Uiso 1 1 calc R
H1B H 0.1165 0.1877 0.1968 0.026 Uiso 1 1 calc R
C2 C 0.17809(16) 0.28089(14) 0.25181(13) 0.0208(5) Uani 1 1 d .
C3 C 0.12518(18) 0.32204(15) 0.28310(15) 0.0279(5) Uani 1 1 d .
H3A H 0.0831 0.2979 0.3019 0.033 Uiso 1 1 calc R
C4 C 0.13525(19) 0.39930(16) 0.28623(16) 0.0329(6) Uani 1 1 d .
H4A H 0.1000 0.4290 0.3073 0.039 Uiso 1 1 calc R
C5 C 0.19737(19) 0.43285(15) 0.25828(16) 0.0313(6) Uani 1 1 d .
H5A H 0.2044 0.4858 0.2591 0.038 Uiso 1 1 calc R
C6 C 0.24890(17) 0.38776(14) 0.22917(14) 0.0247(5) Uani 1 1 d .
H6A H 0.2919 0.4106 0.2105 0.030 Uiso 1 1 calc R
C7 C 0.30470(18) 0.13041(14) 0.31043(13) 0.0236(5) Uani 1 1 d .
H7A H 0.3457 0.0893 0.3056 0.028 Uiso 1 1 calc R
H7B H 0.2623 0.1100 0.3340 0.028 Uiso 1 1 calc R
C8 C 0.36172(16) 0.19239(14) 0.35383(13) 0.0219(5) Uani 1 1 d .
C9 C 0.37834(18) 0.19765(16) 0.42431(14) 0.0289(6) Uani 1 1 d .
H9A H 0.3512 0.1630 0.4476 0.035 Uiso 1 1 calc R
C10 C 0.43552(19) 0.25456(17) 0.46083(14) 0.0322(6) Uani 1 1 d .
H10A H 0.4476 0.2596 0.5094 0.039 Uiso 1 1 calc R
C11 C 0.47450(18) 0.30362(16) 0.42544(14) 0.0298(6) Uani 1 1 d .
H11A H 0.5142 0.3426 0.4493 0.036 Uiso 1 1 calc R
C12 C 0.45463(16) 0.29496(15) 0.35442(13) 0.0246(5) Uani 1 1 d .
H12A H 0.4812 0.3287 0.3300 0.030 Uiso 1 1 calc R
C13 C 0.22848(18) 0.09667(14) 0.18907(13) 0.0231(5) Uani 1 1 d .
H13A H 0.1735 0.0692 0.1918 0.028 Uiso 1 1 calc R
H13B H 0.2806 0.0610 0.1994 0.028 Uiso 1 1 calc R
C14 C 0.21003(16) 0.12802(14) 0.11700(13) 0.0216(5) Uani 1 1 d .
C15 C 0.15550(17) 0.09046(15) 0.05884(14) 0.0263(5) Uani 1 1 d .
H15A H 0.1246 0.0455 0.0635 0.032 Uiso 1 1 calc R
C16 C 0.14678(18) 0.11947(16) -0.00620(14) 0.0293(6) Uani 1 1 d .
H16A H 0.1101 0.0945 -0.0468 0.035 Uiso 1 1 calc R
C17 C 0.19228(19) 0.18533(16) -0.01128(14) 0.0285(5) Uani 1 1 d .
H17A H 0.1878 0.2060 -0.0553 0.034 Uiso 1 1 calc R
C18 C 0.24443(17) 0.22039(14) 0.04918(13) 0.0233(5) Uani 1 1 d .
H18A H 0.2750 0.2659 0.0457 0.028 Uiso 1 1 calc R
C19 C 0.48336(15) 0.28080(13) 0.16072(12) 0.0170(4) Uani 1 1 d .
C20 C 0.54477(15) 0.32370(13) 0.13781(12) 0.0167(4) Uani 1 1 d .
C21 C 0.61369(15) 0.28137(13) 0.12277(11) 0.0161(4) Uani 1 1 d .
C22 C 0.60472(15) 0.19527(12) 0.11087(11) 0.0160(4) Uani 1 1 d .
C23 C 0.54465(15) 0.15265(13) 0.13512(11) 0.0168(4) Uani 1 1 d .
C24 C 0.48809(15) 0.19460(13) 0.16458(11) 0.0164(4) Uani 1 1 d .
C25 C 0.54284(15) 0.41004(13) 0.13787(12) 0.0181(4) Uani 1 1 d .
C26 C 0.44369(18) 0.43940(15) 0.10959(17) 0.0345(7) Uani 1 1 d .
H26A H 0.4444 0.4943 0.1084 0.052 Uiso 1 1 calc R
H26B H 0.4086 0.4226 0.1397 0.052 Uiso 1 1 calc R
H26C H 0.4148 0.4200 0.0626 0.052 Uiso 1 1 calc R
C27 C 0.5952(2) 0.44585(15) 0.09271(16) 0.0323(6) Uani 1 1 d .
H27A H 0.5861 0.5003 0.0913 0.049 Uiso 1 1 calc R
H27B H 0.5720 0.4255 0.0456 0.049 Uiso 1 1 calc R
H27C H 0.6610 0.4346 0.1124 0.049 Uiso 1 1 calc R
C28 C 0.5855(2) 0.43617(15) 0.21306(14) 0.0338(6) Uani 1 1 d .
H28A H 0.5787 0.4906 0.2155 0.051 Uiso 1 1 calc R
H28B H 0.6510 0.4230 0.2294 0.051 Uiso 1 1 calc R
H28C H 0.5540 0.4115 0.2424 0.051 Uiso 1 1 calc R
C29 C 0.53883(17) 0.06647(13) 0.13411(13) 0.0205(5) Uani 1 1 d .
C30 C 0.43889(19) 0.04111(15) 0.09723(15) 0.0302(6) Uani 1 1 d .
H30A H 0.3983 0.0620 0.1214 0.045 Uiso 1 1 calc R
H30B H 0.4357 -0.0138 0.0976 0.045 Uiso 1 1 calc R
H30C H 0.4193 0.0590 0.0492 0.045 Uiso 1 1 calc R
C31 C 0.5995(2) 0.02820(14) 0.09649(15) 0.0309(6) Uani 1 1 d .
H31A H 0.6638 0.0427 0.1186 0.046 Uiso 1 1 calc R
H31B H 0.5797 0.0439 0.0478 0.046 Uiso 1 1 calc R
H31C H 0.5935 -0.0263 0.0991 0.046 Uiso 1 1 calc R
C32 C 0.57025(19) 0.03778(14) 0.20924(14) 0.0270(5) Uani 1 1 d .
H32A H 0.6338 0.0539 0.2325 0.040 Uiso 1 1 calc R
H32B H 0.5671 -0.0171 0.2093 0.040 Uiso 1 1 calc R
H32C H 0.5299 0.0583 0.2339 0.040 Uiso 1 1 calc R
C33 C 0.91589(17) 0.19275(15) 0.02297(15) 0.0271(5) Uani 1 1 d .
H33A H 0.9051 0.1979 -0.0275 0.032 Uiso 1 1 calc R
H33B H 0.9688 0.1584 0.0416 0.032 Uiso 1 1 calc R
C34 C 0.94113(16) 0.26864(14) 0.05649(13) 0.0213(5) Uani 1 1 d .
C35 C 1.02377(17) 0.30215(16) 0.05936(14) 0.0275(5) Uani 1 1 d .
H35A H 1.0662 0.2769 0.0416 0.033 Uiso 1 1 calc R
C36 C 1.04408(19) 0.37250(17) 0.08823(15) 0.0324(6) Uani 1 1 d .
H36A H 1.1003 0.3965 0.0903 0.039 Uiso 1 1 calc R
C37 C 0.98137(19) 0.40761(15) 0.11411(15) 0.0306(6) Uani 1 1 d .
H37A H 0.9938 0.4561 0.1343 0.037 Uiso 1 1 calc R
C38 C 0.90027(18) 0.37104(14) 0.11021(14) 0.0253(5) Uani 1 1 d .
H38A H 0.8575 0.3949 0.1285 0.030 Uiso 1 1 calc R
C39 C 0.76410(17) 0.13710(15) -0.03330(13) 0.0251(5) Uani 1 1 d .
H39A H 0.7162 0.1047 -0.0248 0.030 Uiso 1 1 calc R
H39B H 0.7943 0.1087 -0.0620 0.030 Uiso 1 1 calc R
C40 C 0.72050(16) 0.20744(14) -0.07093(13) 0.0228(5) Uani 1 1 d .
C41 C 0.69919(18) 0.21644(16) -0.14221(14) 0.0289(6) Uani 1 1 d .
H41A H 0.7128 0.1781 -0.1699 0.035 Uiso 1 1 calc R
C42 C 0.65773(19) 0.28240(18) -0.17197(14) 0.0321(6) Uani 1 1 d .
H42A H 0.6424 0.2899 -0.2206 0.039 Uiso 1 1 calc R
C43 C 0.63861(19) 0.33745(17) -0.13068(14) 0.0305(6) Uani 1 1 d .
H43A H 0.6096 0.3829 -0.1504 0.037 Uiso 1 1 calc R
C44 C 0.66248(17) 0.32512(15) -0.06026(14) 0.0253(5) Uani 1 1 d .
H44A H 0.6500 0.3632 -0.0318 0.030 Uiso 1 1 calc R
C45 C 0.85616(18) 0.09518(14) 0.08351(14) 0.0256(5) Uani 1 1 d .
H45A H 0.9057 0.0646 0.0753 0.031 Uiso 1 1 calc R
H45B H 0.8014 0.0628 0.0760 0.031 Uiso 1 1 calc R
C46 C 0.88746(16) 0.12314(14) 0.15777(13) 0.0234(5) Uani 1 1 d .
C47 C 0.95232(17) 0.08558(15) 0.21036(15) 0.0283(6) Uani 1 1 d .
H47A H 0.9828 0.0427 0.2004 0.034 Uiso 1 1 calc R
C48 C 0.97221(19) 0.11124(16) 0.27760(15) 0.0331(6) Uani 1 1 d .
H48A H 1.0150 0.0852 0.3147 0.040 Uiso 1 1 calc R
C49 C 0.9292(2) 0.17519(16) 0.29031(15) 0.0324(6) Uani 1 1 d .
H49A H 0.9425 0.1942 0.3361 0.039 Uiso 1 1 calc R
C50 C 0.86640(19) 0.21104(16) 0.23502(14) 0.0284(5) Uani 1 1 d .
H50A H 0.8375 0.2555 0.2435 0.034 Uiso 1 1 calc R
C51 C 0.1520(2) 0.5576(2) 0.07751(19) 0.0473(8) Uani 1 1 d .
H51C H 0.0976 0.5274 0.0540 0.071 Uiso 1 1 calc R
H51B H 0.1643 0.5927 0.0443 0.071 Uiso 1 1 calc R
H51A H 0.1409 0.5858 0.1155 0.071 Uiso 1 1 calc R
B1 B 0.9109(2) 0.40980(17) 0.33725(16) 0.0272(6) Uani 1 1 d .
B2 B 0.1605(2) 0.4020(2) -0.06239(19) 0.0366(7) Uani 1 1 d .
F1 F 0.96665(13) 0.46241(11) 0.38230(10) 0.0461(5) Uani 1 1 d .
F2 F 0.82006(12) 0.42403(10) 0.33297(10) 0.0413(4) Uani 1 1 d .
F3 F 0.92207(14) 0.41949(14) 0.27329(10) 0.0549(5) Uani 1 1 d .
F4 F 0.93535(15) 0.33859(11) 0.36241(11) 0.0533(5) Uani 1 1 d .
F5 F 0.17783(15) 0.45911(11) -0.10256(12) 0.0554(6) Uani 1 1 d .
F6 F 0.16076(13) 0.33460(10) -0.09679(9) 0.0416(4) Uani 1 1 d .
F7 F 0.07529(13) 0.41364(13) -0.05478(10) 0.0530(5) Uani 1 1 d .
F8 F 0.22621(15) 0.39786(13) 0.00239(12) 0.0633(6) Uani 1 1 d .

loop_
_atom_site_aniso_label
_atom_site_aniso_U_11
_atom_site_aniso_U_22
_atom_site_aniso_U_33
_atom_site_aniso_U_23
_atom_site_aniso_U_13
_atom_site_aniso_U_12
Co1 0.01467(15) 0.01645(16) 0.02011(16) -0.00055(11) 0.00833(12) -0.00080(11)
Co2 0.01413(15) 0.01812(16) 0.02268(17) -0.00080(12) 0.00864(12) 0.00109(11)
O1 0.0173(8) 0.0167(8) 0.0264(9) -0.0009(6) 0.0121(7) 0.0007(6)
O2 0.0174(8) 0.0172(8) 0.0226(8) 0.0000(6) 0.0093(6) -0.0008(6)
O3 0.0183(8) 0.0185(8) 0.0270(9) -0.0038(7) 0.0121(7) -0.0006(6)
O4 0.0155(8) 0.0179(8) 0.0263(9) -0.0009(6) 0.0092(7) -0.0010(6)
O5 0.0502(14) 0.0520(14) 0.0452(13) 0.0009(11) 0.0127(11) 0.0114(11)
N1 0.0192(9) 0.0185(9) 0.0221(10) -0.0001(8) 0.0098(8) -0.0003(7)
N2 0.0157(9) 0.0197(10) 0.0245(10) 0.0006(8) 0.0082(8) -0.0003(7)
N3 0.0172(9) 0.0228(10) 0.0225(10) 0.0001(8) 0.0072(8) 0.0031(8)
N4 0.0162(9) 0.0199(10) 0.0238(10) 0.0002(8) 0.0080(8) 0.0014(7)
N5 0.0179(9) 0.0202(10) 0.0273(11) -0.0023(8) 0.0092(8) 0.0005(8)
N6 0.0168(9) 0.0235(10) 0.0241(10) -0.0017(8) 0.0085(8) 0.0004(8)
N7 0.0189(10) 0.0242(10) 0.0273(11) 0.0025(8) 0.0107(8) 0.0003(8)
N8 0.0174(9) 0.0228(10) 0.0230(10) 0.0009(8) 0.0085(8) 0.0009(8)
C1 0.0187(11) 0.0215(12) 0.0297(13) 0.0004(10) 0.0133(10) -0.0005(9)
C2 0.0170(11) 0.0221(12) 0.0244(12) 0.0003(9) 0.0080(9) -0.0002(9)
C3 0.0226(12) 0.0302(14) 0.0358(14) -0.0019(11) 0.0163(11) 0.0006(10)
C4 0.0283(14) 0.0280(14) 0.0464(17) -0.0077(12) 0.0175(12) 0.0043(11)
C5 0.0264(13) 0.0209(12) 0.0471(17) -0.0035(11) 0.0124(12) 0.0022(10)
C6 0.0219(12) 0.0205(12) 0.0330(14) 0.0004(10) 0.0105(10) -0.0015(9)
C7 0.0276(12) 0.0205(12) 0.0236(12) 0.0047(9) 0.0094(10) 0.0013(9)
C8 0.0176(11) 0.0224(12) 0.0261(12) 0.0025(9) 0.0076(9) 0.0046(9)
C9 0.0256(13) 0.0370(15) 0.0244(13) 0.0040(11) 0.0083(10) 0.0014(11)
C10 0.0262(13) 0.0462(17) 0.0218(13) -0.0004(11) 0.0039(11) 0.0017(12)
C11 0.0239(13) 0.0321(14) 0.0285(14) -0.0033(11) 0.0013(11) -0.0002(10)
C12 0.0179(11) 0.0273(13) 0.0282(13) 0.0000(10) 0.0066(10) -0.0001(9)
C13 0.0250(12) 0.0182(11) 0.0276(13) -0.0017(9) 0.0103(10) -0.0018(9)
C14 0.0178(11) 0.0197(11) 0.0284(13) -0.0004(9) 0.0087(10) 0.0026(9)
C15 0.0230(12) 0.0244(13) 0.0311(14) -0.0038(10) 0.0079(10) -0.0017(10)
C16 0.0258(13) 0.0316(14) 0.0267(13) -0.0064(11) 0.0029(10) 0.0009(11)
C17 0.0314(14) 0.0310(14) 0.0222(12) 0.0010(10) 0.0071(11) 0.0044(11)
C18 0.0225(12) 0.0231(12) 0.0265(13) 0.0015(10) 0.0106(10) 0.0016(9)
C19 0.0161(10) 0.0161(10) 0.0189(11) -0.0019(8) 0.0057(9) 0.0002(8)
C20 0.0160(10) 0.0155(11) 0.0191(11) -0.0017(8) 0.0061(9) -0.0002(8)
C21 0.0162(10) 0.0168(10) 0.0151(10) 0.0003(8) 0.0047(8) -0.0007(8)
C22 0.0123(10) 0.0164(10) 0.0175(10) -0.0013(8) 0.0022(8) 0.0012(8)
C23 0.0173(10) 0.0164(11) 0.0165(10) -0.0017(8) 0.0052(9) 0.0003(8)
C24 0.0152(10) 0.0174(11) 0.0159(10) -0.0007(8) 0.0037(8) -0.0012(8)
C25 0.0188(11) 0.0139(10) 0.0251(12) -0.0005(9) 0.0117(9) 0.0001(8)
C26 0.0231(13) 0.0188(12) 0.061(2) 0.0086(12) 0.0128(13) 0.0030(10)
C27 0.0402(15) 0.0204(13) 0.0489(17) 0.0068(11) 0.0318(14) 0.0040(11)
C28 0.0515(18) 0.0190(12) 0.0298(14) -0.0048(10) 0.0114(13) -0.0078(12)
C29 0.0247(12) 0.0147(11) 0.0249(12) -0.0023(9) 0.0119(10) 0.0002(9)
C30 0.0322(14) 0.0223(13) 0.0367(15) -0.0083(11) 0.0115(12) -0.0062(10)
C31 0.0435(16) 0.0167(12) 0.0425(16) -0.0038(11) 0.0278(13) 0.0012(11)
C32 0.0317(14) 0.0193(12) 0.0319(14) 0.0054(10) 0.0129(11) 0.0056(10)
C33 0.0197(12) 0.0277(13) 0.0384(15) -0.0061(11) 0.0157(11) 0.0005(10)
C34 0.0182(11) 0.0220(12) 0.0243(12) 0.0023(9) 0.0077(9) 0.0027(9)
C35 0.0187(12) 0.0337(14) 0.0335(14) 0.0017(11) 0.0129(10) 0.0009(10)
C36 0.0218(12) 0.0370(15) 0.0389(16) 0.0020(12) 0.0102(11) -0.0067(11)
C37 0.0292(14) 0.0240(13) 0.0382(15) -0.0046(11) 0.0100(12) -0.0059(10)
C38 0.0247(12) 0.0232(12) 0.0304(13) -0.0005(10) 0.0121(10) 0.0010(10)
C39 0.0233(12) 0.0244(12) 0.0278(13) -0.0042(10) 0.0083(10) 0.0010(10)
C40 0.0176(11) 0.0250(12) 0.0265(13) -0.0041(10) 0.0080(10) -0.0018(9)
C41 0.0249(13) 0.0356(14) 0.0259(13) -0.0075(11) 0.0075(10) -0.0003(11)
C42 0.0276(13) 0.0460(17) 0.0204(13) -0.0001(11) 0.0043(10) 0.0018(12)
C43 0.0258(13) 0.0358(15) 0.0284(14) 0.0038(11) 0.0064(11) 0.0051(11)
C44 0.0221(12) 0.0262(13) 0.0287(13) -0.0001(10) 0.0094(10) 0.0029(10)
C45 0.0229(12) 0.0215(12) 0.0324(14) -0.0003(10) 0.0085(10) 0.0039(9)
C46 0.0171(11) 0.0217(12) 0.0311(13) 0.0027(10) 0.0075(10) -0.0027(9)
C47 0.0198(12) 0.0221(12) 0.0406(15) 0.0067(11) 0.0061(11) -0.0016(9)
C48 0.0265(13) 0.0315(14) 0.0356(15) 0.0119(12) 0.0014(11) -0.0071(11)
C49 0.0333(14) 0.0350(15) 0.0279(14) 0.0031(11) 0.0084(11) -0.0088(12)
C50 0.0298(13) 0.0282(13) 0.0299(14) 0.0007(11) 0.0133(11) -0.0030(11)
C51 0.0438(18) 0.0468(19) 0.054(2) 0.0036(16) 0.0193(16) 0.0037(15)
B1 0.0274(15) 0.0273(15) 0.0284(15) 0.0023(12) 0.0109(12) 0.0026(12)
B2 0.0346(17) 0.0381(18) 0.0407(19) 0.0076(15) 0.0167(15) 0.0112(14)
F1 0.0413(10) 0.0374(10) 0.0495(11) -0.0059(8) -0.0003(8) 0.0000(8)
F2 0.0296(9) 0.0406(10) 0.0604(12) 0.0096(8) 0.0238(8) -0.0008(7)
F3 0.0503(12) 0.0861(16) 0.0356(10) 0.0011(10) 0.0241(9) -0.0047(11)
F4 0.0679(14) 0.0280(9) 0.0595(13) 0.0046(9) 0.0133(11) 0.0137(9)
F5 0.0671(14) 0.0334(10) 0.0835(16) 0.0090(10) 0.0491(12) 0.0058(9)
F6 0.0490(11) 0.0349(9) 0.0414(10) 0.0020(8) 0.0150(8) 0.0015(8)
F7 0.0391(10) 0.0832(16) 0.0441(11) 0.0090(10) 0.0238(9) 0.0156(10)
F8 0.0527(13) 0.0553(13) 0.0595(13) -0.0147(10) -0.0142(10) 0.0186(10)

loop_
_atom_type_symbol
_atom_type_description
_atom_type_scat_dispersion_real
_atom_type_scat_dispersion_imag
_atom_type_scat_source
C C 0.0033 0.0016 'International Tables Vol C Tables 4.2.6.8 and 6.1.1.4'
H H 0.0000 0.0000 'International Tables Vol C Tables 4.2.6.8 and 6.1.1.4'
B B 0.0013 0.0007 'International Tables Vol C Tables 4.2.6.8 and 6.1.1.4'
N N 0.0061 0.0033 'International Tables Vol C Tables 4.2.6.8 and 6.1.1.4'
O O 0.0106 0.0060 'International Tables Vol C Tables 4.2.6.8 and 6.1.1.4'
F F 0.0171 0.0103 'International Tables Vol C Tables 4.2.6.8 and 6.1.1.4'
Co Co 0.3494 0.9721 'International Tables Vol C Tables 4.2.6.8 and 6.1.1.4'

loop_
_geom_angle_atom_site_label_1
_geom_angle_atom_site_label_2
_geom_angle_atom_site_label_3
_geom_angle
O1 Co1 O2 77.82(6)
O1 Co1 N2 100.45(7)
O2 Co1 N2 177.37(7)
O1 Co1 N4 103.66(7)
O2 Co1 N4 83.69(7)
N2 Co1 N4 98.69(8)
O1 Co1 N3 98.52(7)
O2 Co1 N3 93.11(7)
N2 Co1 N3 85.15(8)
N4 Co1 N3 156.33(8)
O1 Co1 N1 177.34(7)
O2 Co1 N1 100.42(7)
N2 Co1 N1 81.24(8)
N4 Co1 N1 78.02(8)
N3 Co1 N1 79.53(8)
O4 Co2 O3 78.04(6)
O4 Co2 N8 104.94(7)
O3 Co2 N8 174.62(8)
O4 Co2 N6 99.72(7)
O3 Co2 N6 91.51(7)
N8 Co2 N6 92.38(8)
O4 Co2 N7 100.64(7)
O3 Co2 N7 87.28(7)
N8 Co2 N7 87.75(8)
N6 Co2 N7 158.88(8)
O4 Co2 N5 173.20(7)
O3 Co2 N5 95.27(7)
N8 Co2 N5 81.82(8)
N6 Co2 N5 79.10(8)
N7 Co2 N5 80.02(8)
C19 O1 Co1 117.57(14)
C24 O2 Co1 114.76(14)
C22 O3 Co2 115.61(14)
C21 O4 Co2 117.24(14)
C7 N1 C13 111.37(19)
C7 N1 C1 112.19(19)
C13 N1 C1 110.29(19)
C7 N1 Co1 107.27(14)
C13 N1 Co1 107.22(14)
C1 N1 Co1 108.29(14)
C6 N2 C2 118.6(2)
C6 N2 Co1 125.50(16)
C2 N2 Co1 114.09(16)
C12 N3 C8 119.0(2)
C12 N3 Co1 125.21(17)
C8 N3 Co1 113.97(16)
C18 N4 C14 118.3(2)
C18 N4 Co1 126.85(17)
C14 N4 Co1 114.76(16)
C45 N5 C33 112.8(2)
C45 N5 C39 112.5(2)
C33 N5 C39 111.3(2)
C45 N5 Co2 106.01(15)
C33 N5 Co2 109.32(15)
C39 N5 Co2 104.38(14)
C44 N6 C40 118.3(2)
C44 N6 Co2 127.33(17)
C40 N6 Co2 113.46(17)
C50 N7 C46 118.6(2)
C50 N7 Co2 127.32(18)
C46 N7 Co2 113.39(17)
C38 N8 C34 119.1(2)
C38 N8 Co2 125.60(16)
C34 N8 Co2 115.22(16)
N1 C1 C2 112.95(19)
N2 C2 C3 122.5(2)
N2 C2 C1 116.1(2)
C3 C2 C1 121.3(2)
C4 C3 C2 118.3(2)
C3 C4 C5 119.4(2)
C6 C5 C4 118.8(2)
N2 C6 C5 122.3(2)
N1 C7 C8 111.0(2)
N3 C8 C9 122.1(2)
N3 C8 C7 115.0(2)
C9 C8 C7 122.8(2)
C8 C9 C10 118.9(3)
C11 C10 C9 119.1(3)
C10 C11 C12 118.9(3)
N3 C12 C11 122.0(2)
N1 C13 C14 110.2(2)
N4 C14 C15 122.2(2)
N4 C14 C13 116.0(2)
C15 C14 C13 121.8(2)
C14 C15 C16 118.9(2)
C17 C16 C15 119.2(2)
C18 C17 C16 118.6(2)
N4 C18 C17 122.7(2)
O1 C19 C20 123.9(2)
O1 C19 C24 113.62(19)
C20 C19 C24 122.45(19)
C19 C20 C21 114.0(2)
C19 C20 C25 122.1(2)
C21 C20 C25 123.5(2)
O4 C21 C20 124.5(2)
O4 C21 C22 113.57(19)
C20 C21 C22 121.90(19)
O3 C22 C23 126.0(2)
O3 C22 C21 112.79(19)
C23 C22 C21 121.22(19)
C22 C23 C24 114.9(2)
C22 C23 C29 125.5(2)
C24 C23 C29 119.6(2)
O2 C24 C23 123.7(2)
O2 C24 C19 114.16(19)
C23 C24 C19 122.16(19)
C28 C25 C26 109.2(2)
C28 C25 C27 109.3(2)
C26 C25 C27 106.0(2)
C28 C25 C20 107.61(19)
C26 C25 C20 110.95(19)
C27 C25 C20 113.68(19)
C31 C29 C32 107.3(2)
C31 C29 C23 114.1(2)
C32 C29 C23 108.70(19)
C31 C29 C30 106.9(2)
C32 C29 C30 109.7(2)
C23 C29 C30 110.1(2)
N5 C33 C34 114.5(2)
N8 C34 C35 121.5(2)
N8 C34 C33 118.0(2)
C35 C34 C33 120.4(2)
C36 C35 C34 119.4(2)
C35 C36 C37 119.0(2)
C36 C37 C38 118.9(2)
N8 C38 C37 122.1(2)
N5 C39 C40 109.1(2)
N6 C40 C41 122.1(2)
N6 C40 C39 114.9(2)
C41 C40 C39 123.0(2)
C42 C41 C40 118.6(2)
C43 C42 C41 119.7(3)
C44 C43 C42 118.7(3)
N6 C44 C43 122.6(2)
N5 C45 C46 111.3(2)
N7 C46 C47 122.0(2)
N7 C46 C45 115.6(2)
C47 C46 C45 122.3(2)
C46 C47 C48 119.0(3)
C47 C48 C49 119.3(3)
C48 C49 C50 118.7(3)
N7 C50 C49 122.4(3)
F3 B1 F4 111.5(3)
F3 B1 F2 109.8(2)
F4 B1 F2 110.0(2)
F3 B1 F1 107.6(2)
F4 B1 F1 109.7(2)
F2 B1 F1 108.1(2)
F7 B2 F5 108.7(3)
F7 B2 F8 109.4(3)
F5 B2 F8 112.5(3)
F7 B2 F6 109.9(3)
F5 B2 F6 107.9(3)
F8 B2 F6 108.4(3)

loop_
_geom_bond_atom_site_label_1
_geom_bond_atom_site_label_2
_geom_bond_distance
Co1 O1 2.0093(16)
Co1 O2 2.0830(16)
Co1 N2 2.104(2)
Co1 N4 2.125(2)
Co1 N3 2.140(2)
Co1 N1 2.1567(19)
Co2 O4 2.0223(16)
Co2 O3 2.0647(16)
Co2 N8 2.079(2)
Co2 N6 2.121(2)
Co2 N7 2.135(2)
Co2 N5 2.155(2)
O1 C19 1.277(3)
O2 C24 1.261(3)
O3 C22 1.262(3)
O4 C21 1.265(3)
O5 C51 1.434(4)
N1 C7 1.480(3)
N1 C13 1.483(3)
N1 C1 1.484(3)
N2 C6 1.341(3)
N2 C2 1.345(3)
N3 C12 1.342(3)
N3 C8 1.344(3)
N4 C18 1.343(3)
N4 C14 1.351(3)
N5 C45 1.478(3)
N5 C33 1.484(3)
N5 C39 1.486(3)
N6 C44 1.347(3)
N6 C40 1.349(3)
N7 C50 1.342(3)
N7 C46 1.347(3)
N8 C38 1.339(3)
N8 C34 1.344(3)
C1 C2 1.511(3)
C2 C3 1.387(3)
C3 C4 1.386(4)
C4 C5 1.388(4)
C5 C6 1.383(4)
C7 C8 1.508(3)
C8 C9 1.377(4)
C9 C10 1.392(4)
C10 C11 1.382(4)
C11 C12 1.387(4)
C13 C14 1.509(3)
C14 C15 1.385(4)
C15 C16 1.386(4)
C16 C17 1.386(4)
C17 C18 1.385(4)
C19 C20 1.401(3)
C19 C24 1.540(3)
C20 C21 1.407(3)
C20 C25 1.540(3)
C21 C22 1.554(3)
C22 C23 1.397(3)
C23 C24 1.413(3)
C23 C29 1.539(3)
C25 C28 1.533(4)
C25 C26 1.535(3)
C25 C27 1.536(3)
C29 C31 1.536(3)
C29 C32 1.537(3)
C29 C30 1.544(4)
C33 C34 1.510(4)
C34 C35 1.384(3)
C35 C36 1.378(4)
C36 C37 1.382(4)
C37 C38 1.382(4)
C39 C40 1.511(4)
C40 C41 1.390(4)
C41 C42 1.382(4)
C42 C43 1.382(4)
C43 C44 1.378(4)
C45 C46 1.517(4)
C46 C47 1.381(4)
C47 C48 1.381(4)
C48 C49 1.381(4)
C49 C50 1.383(4)
B1 F3 1.375(3)
B1 F4 1.376(4)
B1 F2 1.389(3)
B1 F1 1.398(4)
B2 F7 1.376(4)
B2 F5 1.383(4)
B2 F8 1.384(4)
B2 F6 1.391(4)

loop_
_geom_hbond_atom_site_label_D
_geom_hbond_atom_site_label_H
_geom_hbond_atom_site_label_A
_geom_hbond_distance_DH
_geom_hbond_distance_HA
_geom_hbond_distance_DA
_geom_hbond_angle_DHA
O5 H5C F8 0.84 2.04 2.866(3) 166.0
